data_1528306
loop_
_publ_author_name
'Anderson, J.B.'
'Shoemaker, G.L.'
'Kostiner, E.'

_publ_section_title
;
 The crystal structure of Cu4 (P O4)2 O
;
_journal_name_full 'Journal of Solid State Chemistry'
_journal_page_first 49
_journal_page_last 57
_journal_volume 25
_journal_year 1978
_chemical_formula_sum 'Cu4 O9 P2'
_chemical_name_systematic 'Cu4 (P O4)2 O'
_space_group_IT_number 2
_symmetry_space_group_name_Hall '-P 1'
_symmetry_space_group_name_H-M 'P -1'
_cell_angle_alpha 113.65
_cell_angle_beta 98.42
_cell_angle_gamma 74.19
_cell_formula_units_Z 2
_cell_length_a 7.5393
_cell_length_b 8.1021
_cell_length_c 6.2764
_cell_volume 337.604
_citation_journal_id_ASTM JSSCBI
_cod_data_source_file Anderson_JSSCBI_1978_218.cif
_cod_data_source_block Cu4O9P2
_cod_original_cell_volume 337.6036
_cod_database_code 1528306

loop_
_symmetry_equiv_pos_as_xyz
x,y,z
-x,-y,-z

loop_
_atom_site_label
_atom_site_type_symbol
_atom_site_fract_x
_atom_site_fract_y
_atom_site_fract_z
_atom_site_occupancy
_atom_site_U_iso_or_equiv
O1 O-2 0.9274 0.1912 0.8476 1 0.0
O2 O-2 0.7013 0.0257 0.8957 1 0.0
Cu4 Cu+2 0.8725 0.7629 0.3557 1 0.0
O9 O-2 0.2735 0.205 0.9061 1 0.0
Cu2 Cu+2 0.3314 0.9384 0.7841 1 0.0
O4 O-2 0.2739 0.9621 0.4845 1 0.0
O8 O-2 0.9677 0.2612 0.3778 1 0.0
P1 P+5 0.7363 0.1498 0.779 1 0.0
Cu3 Cu+2 0.894 0.7568 0.8716 1 0.0
O3 O-2 0.5845 0.333 0.8467 1 0.0
Cu1 Cu+2 0.6182 0.5864 0.9346 1 0.0
O6 O-2 0.3768 0.673 0.6703 1 0.0
P2 P+5 0.7845 0.4195 0.4193 1 0.0
O7 O-2 0.7953 0.5349 0.2841 1 0.0
O5 O-2 0.7806 0.5342 0.6831 1 0.0
